data_7220592
loop_
_publ_author_name
'Tian, Aixiang'
'Hou, Xue'
'Ying, Jun'
'Liu, Guocheng'
'Yang, Yang'
'Ning, Yali'
'Li, Tianjiao'
'Wang, Xiuli'

_publ_section_title
;
 A series of polyoxometalate-based compounds including infinite Ag belts
 and circles constructed by two tolyl-1H-tetrazole isomers
;
_journal_name_full 'RSC Adv.'
_journal_paper_doi 10.1039/C5RA07107K
_journal_year 2015
_chemical_formula_sum 'C32 H28 Ag7 N16 O42 P W12'
_chemical_formula_weight 4300.85
_chemical_name_systematic
; 
 ? 
;
_space_group_IT_number 2
_symmetry_cell_setting triclinic
_symmetry_space_group_name_Hall '-P 1'
_symmetry_space_group_name_H-M 'P -1'
_atom_sites_solution_hydrogens geom
_atom_sites_solution_primary direct
_atom_sites_solution_secondary difmap
_audit_creation_method SHELXL-97
_audit_update_record
;
2015-01-28 deposited with the CCDC.
2015-05-22 downloaded from the CCDC.
;
_cell_angle_alpha 73.276(6)
_cell_angle_beta 76.471(7)
_cell_angle_gamma 86.012(7)
_cell_formula_units_Z 1
_cell_length_a 12.083(5)
_cell_length_b 12.283(5)
_cell_length_c 12.941(5)
_cell_measurement_temperature 296(2)
_cell_volume 1788.4(12)
_computing_cell_refinement 'SMART (Bruker, 2001)'
_computing_data_collection 'SMART (Bruker, 2001)'
_computing_data_reduction 'SAINT+ (Bruker, 1999)'
_computing_molecular_graphics 'PLATON (Spek, 2003)'
_computing_publication_material 'SHELXTL (1998)'
_computing_structure_refinement 'SHELXL-97 (Sheldrick, 1997)'
_computing_structure_solution 'SHELXS-97 (Sheldrick, 1990)'
_diffrn_ambient_temperature 296(2)
_diffrn_measured_fraction_theta_full 0.987
_diffrn_measured_fraction_theta_max 0.987
_diffrn_measurement_device_type 'CCD area detector'
_diffrn_measurement_method 'phi and omega scans'
_diffrn_radiation_monochromator graphite
_diffrn_radiation_source 'fine-focus sealed tube'
_diffrn_radiation_type MoK\a
_diffrn_radiation_wavelength 0.71073
_diffrn_reflns_av_R_equivalents 0.0293
_diffrn_reflns_av_sigmaI/netI 0.0583
_diffrn_reflns_limit_h_max 14
_diffrn_reflns_limit_h_min -13
_diffrn_reflns_limit_k_max 14
_diffrn_reflns_limit_k_min -10
_diffrn_reflns_limit_l_max 15
_diffrn_reflns_limit_l_min -14
_diffrn_reflns_number 9067
_diffrn_reflns_theta_full 25.00
_diffrn_reflns_theta_max 25.00
_diffrn_reflns_theta_min 1.69
_exptl_absorpt_coefficient_mu 21.192
_exptl_absorpt_correction_T_max 0.051
_exptl_absorpt_correction_T_min 0.047
_exptl_absorpt_correction_type multi-scan
_exptl_absorpt_process_details 'SADABS, Sheldrick, 1996'
_exptl_crystal_colour yellow
_exptl_crystal_density_diffrn 3.993
_exptl_crystal_density_method 'not measured'
_exptl_crystal_description block
_exptl_crystal_F_000 1900.0
_exptl_crystal_size_max 0.16
_exptl_crystal_size_mid 0.15
_exptl_crystal_size_min 0.14
_refine_diff_density_max 2.287
_refine_diff_density_min -3.296
_refine_diff_density_rms 0.321
_refine_ls_extinction_method none
_refine_ls_goodness_of_fit_ref 0.991
_refine_ls_hydrogen_treatment mixed
_refine_ls_matrix_type full
_refine_ls_number_parameters 512
_refine_ls_number_reflns 6232
_refine_ls_number_restraints 6
_refine_ls_restrained_S_all 0.991
_refine_ls_R_factor_all 0.0583
_refine_ls_R_factor_gt 0.0442
_refine_ls_shift/su_max 0.001
_refine_ls_shift/su_mean 0.000
_refine_ls_structure_factor_coef Fsqd
_refine_ls_weighting_details 'calc w=1/[\s^2^(Fo^2^)+(0.0651P)^2^+0.0000P] where P=(Fo^2^+2Fc^2^)/3'
_refine_ls_weighting_scheme calc
_refine_ls_wR_factor_gt 0.1059
_refine_ls_wR_factor_ref 0.1117
_reflns_number_gt 5026
_reflns_number_total 6311
_reflns_threshold_expression >2sigma(I)
_cod_data_source_file c5ra07107k2.cif
_cod_data_source_block compound2
_cod_original_sg_symbol_H-M P-1
_cod_database_code 7220592

loop_
_symmetry_equiv_pos_as_xyz
'x, y, z'
'-x, -y, -z'

loop_
_atom_site_label
_atom_site_type_symbol
_atom_site_fract_x
_atom_site_fract_y
_atom_site_fract_z
_atom_site_U_iso_or_equiv
_atom_site_adp_type
_atom_site_occupancy
_atom_site_symmetry_multiplicity
_atom_site_calc_flag
_atom_site_refinement_flags
P1 P 0.5000 1.5000 -0.5000 0.0184(9) Uani 1 2 d S
W1 W 0.31297(5) 1.33952(5) -0.57850(5) 0.03338(16) Uani 1 1 d .
W2 W 0.60941(5) 1.26706(5) -0.60685(4) 0.03367(16) Uani 1 1 d .
W3 W 0.20483(4) 1.57819(5) -0.47983(4) 0.02856(15) Uani 1 1 d .
W4 W 0.42591(5) 1.21385(5) -0.33877(5) 0.03649(17) Uani 1 1 d .
W5 W 0.60370(5) 1.37894(5) -0.25480(4) 0.03049(15) Uani 1 1 d .
W6 W 0.30804(5) 1.44839(5) -0.23502(4) 0.03116(15) Uani 1 1 d .
O1' O 0.4011(14) 1.5101(16) -0.5513(13) 0.032(4) Uani 0.50 1 d P
O1 O 0.5261(13) 1.5791(13) -0.6210(13) 0.022(4) Uani 0.50 1 d PU
O1W O 0.9247(14) 1.5462(17) -1.2192(12) 0.111(6) Uani 1 1 d .
O2' O 0.4713(13) 1.3787(14) -0.5047(13) 0.023(4) Uiso 0.50 1 d P
O2 O 0.6053(13) 1.4561(14) -0.5672(12) 0.024(4) Uani 0.50 1 d P
O3 O 0.3230(9) 1.2439(14) -0.4380(9) 0.090(6) Uani 1 1 d .
O4 O 0.7324(12) 1.3028(10) -0.5528(9) 0.068(4) Uani 1 1 d .
O5 O 0.6550(11) 1.3236(10) -0.1399(8) 0.065(4) Uani 1 1 d .
O6 O 0.4532(9) 1.4216(10) -0.1942(13) 0.073(4) Uani 1 1 d .
O7 O 0.2049(12) 1.4915(9) -0.3309(9) 0.070(4) Uani 1 1 d .
O8 O 0.4625(10) 1.2834(13) -0.6351(9) 0.084(5) Uani 1 1 d .
O9 O 0.5406(9) 1.1888(14) -0.4569(8) 0.088(5) Uani 1 1 d .
O10 O 0.7320(11) 1.3598(9) -0.3691(9) 0.059(3) Uani 1 1 d .
O11 O 0.5380(9) 1.2523(11) -0.2729(14) 0.085(5) Uani 1 1 d .
O12 O 0.3235(9) 1.3007(11) -0.2562(13) 0.078(5) Uani 1 1 d .
O13 O 0.2255(10) 1.2645(11) -0.6184(10) 0.067(4) Uani 1 1 d .
O14 O 0.6615(9) 1.1566(9) -0.6562(9) 0.050(3) Uani 1 1 d .
O15 O 0.6599(12) 1.3935(9) -0.7329(9) 0.069(4) Uani 1 1 d .
O16 O 0.2113(11) 1.4324(9) -0.5099(8) 0.057(3) Uani 1 1 d .
O17 O 0.0653(9) 1.6136(11) -0.4688(11) 0.071(4) Uani 1 1 d .
O18 O 0.3499(11) 1.4675(9) -0.7058(9) 0.061(3) Uani 1 1 d .
O19 O 0.3910(9) 1.0786(8) -0.2635(8) 0.045(3) Uani 1 1 d .
O20 O 0.2169(9) 1.4257(10) -0.1105(8) 0.052(3) Uani 1 1 d .
Ag1 Ag 0.0000 0.5000 0.0000 0.0628(6) Uani 1 2 d S
Ag2 Ag 0.13499(9) 0.28204(11) 0.11857(11) 0.0534(4) Uani 1 1 d .
Ag3 Ag 0.33416(8) 0.56564(9) -0.00742(9) 0.0356(3) Uani 1 1 d .
Ag4 Ag 0.37406(8) 0.88401(9) -0.16848(10) 0.0368(3) Uani 1 1 d .
C1 C 0.3083(15) 0.0400(15) 0.1055(15) 0.058(5) Uani 1 1 d .
C2 C 0.2498(17) -0.0648(16) 0.1356(19) 0.068(6) Uani 1 1 d .
H2A H 0.2347 -0.0943 0.0817 0.082 Uiso 1 1 calc R
C3 C 0.2179(17) -0.1187(17) 0.240(2) 0.072(6) Uani 1 1 d .
H3A H 0.1823 -0.1887 0.2587 0.086 Uiso 1 1 calc R
C4 C 0.2327(15) -0.0804(16) 0.3199(17) 0.068(6) Uani 1 1 d .
H4A H 0.2052 -0.1223 0.3929 0.082 Uiso 1 1 calc R
C5 C 0.2932(16) 0.0299(14) 0.2967(15) 0.065(5) Uani 1 1 d .
H5A H 0.3091 0.0579 0.3513 0.078 Uiso 1 1 calc R
C6 C 0.3232(11) 0.0862(11) 0.1817(13) 0.037(3) Uani 1 1 d .
C7 C 0.3734(10) 0.2049(10) 0.1440(10) 0.025(3) Uani 1 1 d .
C8 C 0.350(3) 0.092(2) -0.0149(19) 0.139(13) Uani 1 1 d .
H8A H 0.3883 0.1618 -0.0271 0.209 Uiso 1 1 calc R
H8B H 0.2863 0.1072 -0.0500 0.209 Uiso 1 1 calc R
H8C H 0.4014 0.0406 -0.0458 0.209 Uiso 1 1 calc R
C9 C 0.0868(11) 0.9635(13) -0.1873(14) 0.044(4) Uani 1 1 d .
C10 C 0.0679(12) 0.9972(17) -0.2944(15) 0.058(5) Uani 1 1 d .
C11 C 0.0615(13) 1.1125(18) -0.3440(18) 0.079(8) Uani 1 1 d .
H11A H 0.0498 1.1388 -0.4156 0.094 Uiso 1 1 calc R
C12 C 0.0736(17) 1.1934(19) -0.282(3) 0.120(13) Uani 1 1 d .
H12A H 0.0725 1.2715 -0.3146 0.144 Uiso 1 1 calc R
C13 C 0.0856(16) 1.1525(16) -0.183(3) 0.095(9) Uani 1 1 d .
H13A H 0.0869 1.2029 -0.1419 0.113 Uiso 1 1 calc R
C14 C 0.0965(13) 1.0412(15) -0.1346(17) 0.062(5) Uani 1 1 d .
H14A H 0.1110 1.0174 -0.0640 0.074 Uiso 1 1 calc R
C15 C 0.1045(9) 0.8399(11) -0.1321(10) 0.028(3) Uani 1 1 d .
C16 C 0.0553(19) 0.914(2) -0.3544(15) 0.095(9) Uani 1 1 d .
H16A H 0.0433 0.9542 -0.4265 0.142 Uiso 1 1 calc R
H16B H -0.0086 0.8658 -0.3137 0.142 Uiso 1 1 calc R
H16C H 0.1232 0.8689 -0.3620 0.142 Uiso 1 1 calc R
N1 N 0.4830(8) 0.2321(9) 0.1301(10) 0.031(3) Uani 1 1 d .
N2 N 0.4854(9) 0.3465(9) 0.0889(9) 0.032(3) Uani 1 1 d .
N3 N 0.3825(8) 0.3844(9) 0.0794(8) 0.023(2) Uani 1 1 d .
N4 N 0.3122(8) 0.2956(9) 0.1133(8) 0.030(3) Uani 1 1 d .
N5 N 0.0316(10) 0.7540(10) -0.1057(11) 0.041(3) Uani 1 1 d .
N6 N 0.0880(9) 0.6576(9) -0.0542(10) 0.035(3) Uani 1 1 d .
N7 N 0.1864(9) 0.6891(9) -0.0493(9) 0.033(3) Uani 1 1 d .
N8 N 0.1999(8) 0.8006(9) -0.0961(9) 0.028(2) Uani 1 1 d .

loop_
_atom_site_aniso_label
_atom_site_aniso_U_11
_atom_site_aniso_U_22
_atom_site_aniso_U_33
_atom_site_aniso_U_23
_atom_site_aniso_U_13
_atom_site_aniso_U_12
P1 0.020(2) 0.014(2) 0.016(2) -0.0022(17) 0.0023(16) -0.0009(18)
W1 0.0304(3) 0.0411(4) 0.0310(3) -0.0109(3) -0.0084(2) -0.0066(3)
W2 0.0437(3) 0.0284(3) 0.0267(3) -0.0106(2) -0.0027(2) 0.0097(3)
W3 0.0228(3) 0.0323(3) 0.0299(3) -0.0085(2) -0.0058(2) 0.0030(2)
W4 0.0331(3) 0.0216(3) 0.0408(3) 0.0056(2) 0.0012(2) -0.0008(2)
W5 0.0344(3) 0.0314(3) 0.0278(3) -0.0071(2) -0.0139(2) 0.0044(2)
W6 0.0333(3) 0.0308(3) 0.0245(3) -0.0095(2) 0.0061(2) -0.0034(2)
O1' 0.034(10) 0.052(12) 0.018(8) -0.023(8) -0.010(7) 0.023(9)
O1 0.026(7) 0.018(7) 0.022(7) -0.005(6) -0.010(6) 0.012(6)
O1W 0.108(12) 0.172(18) 0.071(9) -0.061(11) -0.036(9) 0.053(12)
O2 0.028(9) 0.032(10) 0.011(8) -0.008(7) -0.002(7) 0.006(8)
O3 0.032(6) 0.167(15) 0.034(6) 0.015(8) 0.001(5) 0.032(8)
O4 0.119(11) 0.042(7) 0.045(7) 0.013(5) -0.046(7) -0.027(7)
O5 0.096(9) 0.066(8) 0.035(6) -0.010(6) -0.035(6) 0.039(7)
O6 0.033(6) 0.051(8) 0.150(13) -0.054(8) -0.019(7) 0.005(6)
O7 0.128(11) 0.037(7) 0.052(7) 0.010(6) -0.053(7) -0.031(7)
O8 0.061(8) 0.123(13) 0.028(6) 0.023(7) 0.005(5) 0.026(8)
O9 0.043(7) 0.157(14) 0.027(6) 0.016(7) 0.002(5) 0.030(8)
O10 0.092(9) 0.032(6) 0.042(6) -0.013(5) 0.010(6) -0.004(6)
O11 0.027(6) 0.076(9) 0.186(15) -0.100(10) -0.018(8) 0.016(6)
O12 0.031(6) 0.066(9) 0.170(14) -0.085(9) -0.023(7) 0.004(6)
O13 0.064(8) 0.081(10) 0.069(8) -0.038(7) -0.012(6) -0.029(7)
O14 0.059(7) 0.043(7) 0.055(7) -0.022(5) -0.020(5) 0.012(5)
O15 0.132(11) 0.036(7) 0.046(7) 0.009(5) -0.053(7) -0.032(7)
O16 0.103(9) 0.026(6) 0.031(6) -0.011(5) 0.007(6) 0.002(6)
O17 0.036(6) 0.071(9) 0.099(10) -0.018(7) -0.012(6) 0.015(6)
O18 0.096(9) 0.033(7) 0.043(6) -0.015(5) 0.018(6) -0.011(6)
O19 0.055(6) 0.035(6) 0.044(6) -0.005(5) -0.017(5) 0.002(5)
O20 0.049(6) 0.064(8) 0.032(5) -0.001(5) -0.001(5) -0.013(6)
Ag1 0.0342(9) 0.0246(9) 0.1189(17) -0.0016(10) -0.0167(10) -0.0091(7)
Ag2 0.0208(5) 0.0491(8) 0.0800(9) 0.0062(7) -0.0201(5) -0.0059(5)
Ag3 0.0306(5) 0.0244(6) 0.0544(7) -0.0059(5) -0.0214(5) 0.0021(5)
Ag4 0.0237(5) 0.0258(6) 0.0596(7) -0.0051(5) -0.0154(5) 0.0005(4)
C1 0.065(11) 0.051(11) 0.067(12) -0.013(9) -0.033(9) -0.003(9)
C2 0.081(13) 0.045(11) 0.096(16) -0.013(11) -0.056(12) -0.016(10)
C3 0.060(12) 0.041(12) 0.104(18) -0.007(12) -0.020(12) 0.014(9)
C4 0.057(11) 0.048(12) 0.066(13) 0.024(10) 0.000(9) 0.006(9)
C5 0.076(13) 0.034(10) 0.065(12) 0.002(9) -0.001(10) 0.014(9)
C6 0.032(7) 0.014(7) 0.058(10) -0.003(7) -0.006(7) 0.001(6)
C7 0.017(6) 0.020(7) 0.035(7) -0.005(6) -0.002(5) 0.000(5)
C8 0.26(4) 0.077(19) 0.070(16) 0.000(14) -0.04(2) -0.01(2)
C9 0.022(7) 0.027(8) 0.075(11) -0.008(8) -0.004(7) -0.007(6)
C10 0.019(7) 0.071(13) 0.056(11) 0.025(10) -0.005(7) -0.004(8)
C11 0.029(9) 0.058(13) 0.094(15) 0.046(12) 0.009(9) 0.000(9)
C12 0.031(11) 0.028(13) 0.25(4) 0.011(18) 0.007(16) -0.007(9)
C13 0.044(11) 0.019(11) 0.19(3) 0.012(13) -0.014(14) -0.003(9)
C14 0.039(9) 0.043(11) 0.090(14) 0.004(10) -0.014(9) -0.008(8)
C15 0.011(6) 0.026(7) 0.036(7) 0.007(6) 0.000(5) -0.009(5)
C16 0.094(16) 0.13(2) 0.040(10) -0.001(12) -0.022(11) 0.059(15)
N1 0.019(5) 0.018(6) 0.057(7) -0.006(5) -0.011(5) 0.000(5)
N2 0.026(6) 0.025(6) 0.039(6) 0.004(5) -0.008(5) 0.001(5)
N3 0.014(5) 0.029(6) 0.024(5) 0.001(5) -0.006(4) -0.008(4)
N4 0.023(5) 0.031(7) 0.029(6) 0.004(5) -0.011(4) 0.003(5)
N5 0.034(6) 0.025(7) 0.063(8) -0.009(6) -0.016(6) 0.003(5)
N6 0.025(6) 0.019(6) 0.058(8) 0.002(5) -0.016(5) -0.009(5)
N7 0.026(6) 0.020(6) 0.050(7) -0.005(5) -0.009(5) -0.004(5)
N8 0.021(5) 0.017(6) 0.042(6) -0.003(5) -0.007(5) -0.004(4)

loop_
_atom_type_symbol
_atom_type_description
_atom_type_scat_dispersion_real
_atom_type_scat_dispersion_imag
_atom_type_scat_source
C C 0.0033 0.0016 'International Tables Vol C Tables 4.2.6.8 and 6.1.1.4'
H H 0.0000 0.0000 'International Tables Vol C Tables 4.2.6.8 and 6.1.1.4'
N N 0.0061 0.0033 'International Tables Vol C Tables 4.2.6.8 and 6.1.1.4'
O O 0.0106 0.0060 'International Tables Vol C Tables 4.2.6.8 and 6.1.1.4'
P P 0.1023 0.0942 'International Tables Vol C Tables 4.2.6.8 and 6.1.1.4'
W W -0.8490 6.8722 'International Tables Vol C Tables 4.2.6.8 and 6.1.1.4'
Ag Ag -0.8971 1.1015 'International Tables Vol C Tables 4.2.6.8 and 6.1.1.4'

loop_
_geom_angle_atom_site_label_1
_geom_angle_atom_site_label_2
_geom_angle_atom_site_label_3
_geom_angle
_geom_angle_site_symmetry_1
_geom_angle_site_symmetry_3
O1' P1 O1' 180.0(10) . 2_684
O1' P1 O2 68.2(8) . 2_684
O1' P1 O2 111.8(8) 2_684 2_684
O1' P1 O2 111.8(8) . .
O1' P1 O2 68.2(8) 2_684 .
O2 P1 O2 179.998(3) 2_684 .
O1' P1 O1 68.3(9) . .
O1' P1 O1 111.7(9) 2_684 .
O2 P1 O1 109.2(8) 2_684 .
O2 P1 O1 70.8(8) . .
O1' P1 O1 111.7(9) . 2_684
O1' P1 O1 68.3(9) 2_684 2_684
O2 P1 O1 70.8(8) 2_684 2_684
O2 P1 O1 109.2(8) . 2_684
O1 P1 O1 180.0(11) . 2_684
O1' P1 O2' 71.4(9) . .
O1' P1 O2' 108.6(9) 2_684 .
O2 P1 O2' 107.7(9) 2_684 .
O2 P1 O2' 72.3(9) . .
O1 P1 O2' 107.6(8) . .
O1 P1 O2' 72.4(8) 2_684 .
O1' P1 O2' 108.6(9) . 2_684
O1' P1 O2' 71.4(9) 2_684 2_684
O2 P1 O2' 72.3(9) 2_684 2_684
O2 P1 O2' 107.7(9) . 2_684
O1 P1 O2' 72.4(8) . 2_684
O1 P1 O2' 107.6(8) 2_684 2_684
O2' P1 O2' 180.0(3) . 2_684
O13 W1 O16 102.6(6) . .
O13 W1 O3 102.2(7) . .
O16 W1 O3 89.4(5) . .
O13 W1 O18 101.7(6) . .
O16 W1 O18 88.2(4) . .
O3 W1 O18 156.0(6) . .
O13 W1 O8 102.2(7) . .
O16 W1 O8 155.1(6) . .
O3 W1 O8 87.2(4) . .
O18 W1 O8 84.9(5) . .
O13 W1 O2' 159.0(6) . .
O16 W1 O2' 93.5(5) . .
O3 W1 O2' 64.2(6) . .
O18 W1 O2' 92.1(6) . .
O8 W1 O2' 62.9(6) . .
O14 W2 O8 102.1(6) . .
O14 W2 O15 101.7(6) . .
O8 W2 O15 89.9(5) . .
O14 W2 O4 102.6(5) . .
O8 W2 O4 155.3(7) . .
O15 W2 O4 85.8(5) . .
O14 W2 O9 100.6(6) . .
O8 W2 O9 87.5(5) . .
O15 W2 O9 157.6(7) . .
O4 W2 O9 87.4(6) . .
O14 W2 O2' 158.1(5) . .
O8 W2 O2' 63.3(6) . .
O15 W2 O2' 94.8(6) . .
O4 W2 O2' 92.8(6) . .
O9 W2 O2' 64.3(6) . .
O14 W2 O2 158.8(5) . .
O8 W2 O2 94.2(6) . .
O15 W2 O2 64.5(5) . .
O4 W2 O2 62.1(5) . .
O9 W2 O2 93.5(6) . .
O2' W2 O2 43.0(5) . .
O17 W3 O10 103.0(6) . 2_684
O17 W3 O4 103.8(6) . 2_684
O10 W3 O4 90.3(5) 2_684 2_684
O17 W3 O7 101.2(6) . .
O10 W3 O7 155.7(6) 2_684 .
O4 W3 O7 86.4(5) 2_684 .
O17 W3 O16 102.7(6) . .
O10 W3 O16 87.1(4) 2_684 .
O4 W3 O16 153.3(6) 2_684 .
O7 W3 O16 85.2(5) . .
O17 W3 O2 159.6(6) . 2_684
O10 W3 O2 92.8(5) 2_684 2_684
O4 W3 O2 62.9(6) 2_684 2_684
O7 W3 O2 64.3(5) . 2_684
O16 W3 O2 90.6(6) . 2_684
O17 W3 O1' 161.0(6) . .
O10 W3 O1' 63.8(5) 2_684 .
O4 W3 O1' 90.4(6) 2_684 .
O7 W3 O1' 92.1(6) . .
O16 W3 O1' 64.6(6) . .
O2 W3 O1' 39.3(5) 2_684 .
O19 W4 O9 100.8(6) . .
O19 W4 O11 103.4(6) . .
O9 W4 O11 90.7(6) . .
O19 W4 O12 102.4(6) . .
O9 W4 O12 156.7(6) . .
O11 W4 O12 85.3(5) . .
O19 W4 O3 101.4(6) . .
O9 W4 O3 87.4(5) . .
O11 W4 O3 155.1(7) . .
O12 W4 O3 86.6(6) . .
O19 W4 O2' 158.1(5) . .
O9 W4 O2' 64.5(6) . .
O11 W4 O2' 93.5(6) . .
O12 W4 O2' 92.7(6) . .
O3 W4 O2' 63.3(6) . .
O19 W4 O1 158.5(5) . 2_684
O9 W4 O1 94.8(6) . 2_684
O11 W4 O1 61.4(5) . 2_684
O12 W4 O1 63.2(5) . 2_684
O3 W4 O1 93.9(6) . 2_684
O2' W4 O1 43.5(5) . 2_684
O5 W5 O11 103.5(7) . .
O5 W5 O18 101.0(6) . 2_684
O11 W5 O18 155.5(6) . 2_684
O5 W5 O6 101.8(6) . .
O11 W5 O6 87.1(5) . .
O18 W5 O6 89.7(5) 2_684 .
O5 W5 O10 101.5(6) . .
O11 W5 O10 87.0(5) . .
O18 W5 O10 86.4(5) 2_684 .
O6 W5 O10 156.7(6) . .
O5 W5 O1 160.3(6) . 2_684
O11 W5 O1 63.7(6) . 2_684
O18 W5 O1 93.1(6) 2_684 2_684
O6 W5 O1 64.3(6) . 2_684
O10 W5 O1 93.0(5) . 2_684
O5 W5 O1' 159.2(6) . 2_684
O11 W5 O1' 90.7(7) . 2_684
O18 W5 O1' 65.3(6) 2_684 2_684
O6 W5 O1' 94.1(6) . 2_684
O10 W5 O1' 63.6(5) . 2_684
O1 W5 O1' 40.5(6) 2_684 2_684
O20 W6 O12 102.3(6) . .
O20 W6 O7 100.7(6) . .
O12 W6 O7 90.9(5) . .
O20 W6 O15 100.8(6) . 2_684
O12 W6 O15 156.7(6) . 2_684
O7 W6 O15 87.5(5) . 2_684
O20 W6 O6 101.9(6) . .
O12 W6 O6 86.6(5) . .
O7 W6 O6 157.3(6) . .
O15 W6 O6 86.0(5) 2_684 .
O20 W6 O1 159.3(5) . 2_684
O12 W6 O1 64.5(6) . 2_684
O7 W6 O1 95.6(6) . 2_684
O15 W6 O1 92.5(6) 2_684 2_684
O6 W6 O1 63.0(5) . 2_684
O20 W6 O2 158.6(5) . 2_684
O12 W6 O2 93.4(6) . 2_684
O7 W6 O2 64.3(5) . 2_684
O15 W6 O2 65.0(5) 2_684 2_684
O6 W6 O2 93.4(6) . 2_684
O1 W6 O2 42.1(5) 2_684 2_684
P1 O1' O2 57.2(8) . 2_684
P1 O1' O1 58.1(8) . .
O2 O1' O1 95.7(12) 2_684 .
P1 O1' O2' 56.8(8) . .
O2 O1' O2' 92.4(11) 2_684 .
O1 O1' O2' 92.8(10) . .
P1 O1' W5 125.6(10) . 2_684
O2 O1' W5 134.7(11) 2_684 2_684
O1 O1' W5 67.5(7) . 2_684
O2' O1' W5 128.6(9) . 2_684
P1 O1' W3 126.6(8) . .
O2 O1' W3 69.4(7) 2_684 .
O1 O1' W3 132.9(11) . .
O2' O1' W3 130.7(10) . .
W5 O1' W3 91.2(5) 2_684 .
P1 O1 O1' 53.6(7) . .
P1 O1 O2 53.7(6) . .
O1' O1 O2 90.7(11) . .
P1 O1 W5 125.5(9) . 2_684
O1' O1 W5 71.9(8) . 2_684
O2 O1 W5 134.0(10) . 2_684
P1 O1 W6 123.1(7) . 2_684
O1' O1 W6 136.3(10) . 2_684
O2 O1 W6 69.5(7) . 2_684
W5 O1 W6 93.8(5) 2_684 2_684
P1 O1 W4 120.9(8) . 2_684
O1' O1 W4 128.9(9) . 2_684
O2 O1 W4 128.9(10) . 2_684
W5 O1 W4 92.8(5) 2_684 2_684
W6 O1 W4 91.8(5) 2_684 2_684
P1 O2' O1' 51.8(8) . .
P1 O2' W1 124.1(8) . .
O1' O2' W1 72.3(8) . .
P1 O2' W2 122.3(8) . .
O1' O2' W2 131.4(9) . .
W1 O2' W2 93.4(5) . .
P1 O2' W4 123.2(8) . .
O1' O2' W4 133.6(9) . .
W1 O2' W4 93.0(5) . .
W2 O2' W4 92.1(5) . .
P1 O2 O1' 54.6(7) . 2_684
P1 O2 O1 55.6(7) . .
O1' O2 O1 92.9(11) 2_684 .
P1 O2 W3 125.9(8) . 2_684
O1' O2 W3 71.2(8) 2_684 2_684
O1 O2 W3 135.1(11) . 2_684
P1 O2 W6 123.9(8) . 2_684
O1' O2 W6 133.0(11) 2_684 2_684
O1 O2 W6 68.4(7) . 2_684
W3 O2 W6 91.9(5) 2_684 2_684
P1 O2 W2 122.4(9) . .
O1' O2 W2 131.4(10) 2_684 .
O1 O2 W2 126.9(9) . .
W3 O2 W2 91.9(5) 2_684 .
W6 O2 W2 91.3(5) 2_684 .
W1 O3 W4 139.0(8) . .
W3 O4 W2 142.6(7) 2_684 .
W5 O6 W6 138.2(8) . .
W6 O7 W3 139.0(8) . .
W2 O8 W1 139.7(9) . .
W4 O9 W2 138.7(8) . .
W3 O10 W5 140.7(7) 2_684 .
W5 O11 W4 141.6(8) . .
W6 O12 W4 140.4(7) . .
W2 O14 Ag4 126.2(5) . 2_674
W2 O15 W6 138.8(7) . 2_684
W1 O16 W3 140.6(7) . .
W5 O18 W1 140.2(7) 2_684 .
W4 O19 Ag4 170.7(6) . .
N6 Ag1 N6 180.000(1) . 2_565
N6 Ag1 Ag2 115.9(3) . .
N6 Ag1 Ag2 64.1(3) 2_565 .
N6 Ag1 Ag2 64.1(3) . 2_565
N6 Ag1 Ag2 115.9(3) 2_565 2_565
Ag2 Ag1 Ag2 180.0 . 2_565
N4 Ag2 N5 169.1(5) . 2_565
N4 Ag2 Ag1 119.8(3) . .
N5 Ag2 Ag1 65.3(3) 2_565 .
N3 Ag3 N7 145.8(4) . .
N3 Ag3 N2 102.3(3) . 2_665
N7 Ag3 N2 111.9(4) . 2_665
N1 Ag4 N8 113.6(4) 2_665 .
N1 Ag4 O19 125.5(4) 2_665 .
N8 Ag4 O19 120.8(4) . .
N1 Ag4 O14 102.9(4) 2_665 2_674
N8 Ag4 O14 80.7(4) . 2_674
O19 Ag4 O14 89.4(3) . 2_674
C6 C1 C2 121.0(17) . .
C6 C1 C8 123.5(19) . .
C2 C1 C8 115.5(19) . .
C3 C2 C1 119(2) . .
C3 C2 H2A 120.7 . .
C1 C2 H2A 120.7 . .
C2 C3 C4 124(2) . .
C2 C3 H3A 118.1 . .
C4 C3 H3A 118.1 . .
C3 C4 C5 121.5(18) . .
C3 C4 H4A 119.2 . .
C5 C4 H4A 119.2 . .
C6 C5 C4 111.9(18) . .
C6 C5 H5A 124.1 . .
C4 C5 H5A 124.1 . .
C1 C6 C5 122.7(16) . .
C1 C6 C7 118.3(14) . .
C5 C6 C7 119.0(15) . .
N4 C7 N1 111.2(11) . .
N4 C7 C6 121.8(11) . .
N1 C7 C6 126.9(11) . .
C1 C8 H8A 109.5 . .
C1 C8 H8B 109.5 . .
H8A C8 H8B 109.5 . .
C1 C8 H8C 109.5 . .
H8A C8 H8C 109.5 . .
H8B C8 H8C 109.5 . .
C14 C9 C10 120.8(17) . .
C14 C9 C15 119.0(15) . .
C10 C9 C15 120.1(15) . .
C11 C10 C9 117(2) . .
C11 C10 C16 120.3(18) . .
C9 C10 C16 122.3(16) . .
C10 C11 C12 119(2) . .
C10 C11 H11A 120.3 . .
C12 C11 H11A 120.3 . .
C13 C12 C11 118(2) . .
C13 C12 H12A 121.2 . .
C11 C12 H12A 121.2 . .
C12 C13 C14 124(3) . .
C12 C13 H13A 117.9 . .
C14 C13 H13A 117.9 . .
C13 C14 C9 121(2) . .
C13 C14 H14A 119.7 . .
C9 C14 H14A 119.7 . .
N5 C15 N8 109.3(11) . .
N5 C15 C9 128.0(11) . .
N8 C15 C9 122.6(11) . .
C10 C16 H16A 109.5 . .
C10 C16 H16B 109.5 . .
H16A C16 H16B 109.5 . .
C10 C16 H16C 109.5 . .
H16A C16 H16C 109.5 . .
H16B C16 H16C 109.5 . .
C7 N1 N2 104.1(9) . .
C7 N1 Ag4 127.9(8) . 2_665
N2 N1 Ag4 128.0(8) . 2_665
N3 N2 N1 109.5(10) . .
N3 N2 Ag3 130.7(8) . 2_665
N1 N2 Ag3 117.6(7) . 2_665
N2 N3 N4 108.4(9) . .
N2 N3 Ag3 126.7(8) . .
N4 N3 Ag3 124.1(7) . .
C7 N4 N3 106.7(10) . .
C7 N4 Ag2 120.9(9) . .
N3 N4 Ag2 132.4(7) . .
C15 N5 N6 105.4(10) . .
C15 N5 Ag2 141.3(9) . 2_565
N6 N5 Ag2 113.2(8) . 2_565
N7 N6 N5 108.1(10) . .
N7 N6 Ag1 134.6(8) . .
N5 N6 Ag1 117.3(8) . .
N6 N7 N8 110.1(10) . .
N6 N7 Ag3 124.5(8) . .
N8 N7 Ag3 123.7(8) . .
N7 N8 C15 107.0(10) . .
N7 N8 Ag4 122.8(7) . .
C15 N8 Ag4 124.7(8) . .

loop_
_geom_bond_atom_site_label_1
_geom_bond_atom_site_label_2
_geom_bond_distance
_geom_bond_site_symmetry_2
P1 O1' 1.479(17) .
P1 O1' 1.479(17) 2_684
P1 O2 1.523(15) 2_684
P1 O2 1.523(15) .
P1 O1 1.559(15) .
P1 O1 1.559(15) 2_684
P1 O2' 1.574(17) .
P1 O2' 1.574(17) 2_684
W1 O13 1.702(11) .
W1 O16 1.864(10) .
W1 O3 1.886(11) .
W1 O18 1.910(10) .
W1 O8 1.942(12) .
W1 O2' 2.460(16) .
W2 O14 1.685(10) .
W2 O8 1.881(13) .
W2 O15 1.911(10) .
W2 O4 1.909(12) .
W2 O9 1.914(10) .
W2 O2' 2.471(16) .
W2 O2 2.514(17) .
W3 O17 1.695(11) .
W3 O10 1.874(10) 2_684
W3 O4 1.884(12) 2_684
W3 O7 1.916(10) .
W3 O16 1.932(10) .
W3 O2 2.487(16) 2_684
W3 O1' 2.514(15) .
W4 O19 1.692(10) .
W4 O9 1.890(11) .
W4 O11 1.910(12) .
W4 O12 1.915(11) .
W4 O3 1.934(12) .
W4 O2' 2.473(16) .
W4 O1 2.525(16) 2_684
W5 O5 1.688(10) .
W5 O11 1.890(11) .
W5 O18 1.895(11) 2_684
W5 O6 1.906(11) .
W5 O10 1.930(11) .
W5 O1 2.429(15) 2_684
W5 O1' 2.499(16) 2_684
W6 O20 1.685(10) .
W6 O12 1.902(11) .
W6 O7 1.904(11) .
W6 O15 1.913(11) 2_684
W6 O6 1.928(11) .
W6 O1 2.474(15) 2_684
W6 O2 2.493(15) 2_684
O1' O2 1.68(2) 2_684
O1' O1 1.71(2) .
O1' O2' 1.78(2) .
O1' W5 2.499(16) 2_684
O1 O2 1.79(2) .
O1 W5 2.429(15) 2_684
O1 W6 2.474(15) 2_684
O1 W4 2.525(16) 2_684
O2 O1' 1.68(2) 2_684
O2 W3 2.487(16) 2_684
O2 W6 2.493(15) 2_684
O4 W3 1.884(12) 2_684
O10 W3 1.874(10) 2_684
O14 Ag4 2.591(10) 2_674
O15 W6 1.913(11) 2_684
O18 W5 1.895(11) 2_684
O19 Ag4 2.350(10) .
Ag1 N6 2.127(10) .
Ag1 N6 2.127(10) 2_565
Ag1 Ag2 3.2220(14) .
Ag1 Ag2 3.2221(14) 2_565
Ag2 N4 2.143(10) .
Ag2 N5 2.144(12) 2_565
Ag3 N3 2.290(10) .
Ag3 N7 2.320(10) .
Ag3 N2 2.372(11) 2_665
Ag4 N1 2.217(10) 2_665
Ag4 N8 2.276(10) .
Ag4 O14 2.591(10) 2_674
C1 C6 1.32(2) .
C1 C2 1.42(2) .
C1 C8 1.48(3) .
C2 C3 1.30(3) .
C2 H2A 0.9300 .
C3 C4 1.31(3) .
C3 H3A 0.9300 .
C4 C5 1.50(3) .
C4 H4A 0.9300 .
C5 C6 1.42(2) .
C5 H5A 0.9300 .
C6 C7 1.519(18) .
C7 N4 1.309(15) .
C7 N1 1.347(15) .
C8 H8A 0.9600 .
C8 H8B 0.9600 .
C8 H8C 0.9600 .
C9 C14 1.35(2) .
C9 C10 1.40(2) .
C9 C15 1.505(19) .
C10 C11 1.38(2) .
C10 C16 1.48(3) .
C11 C12 1.48(4) .
C11 H11A 0.9300 .
C12 C13 1.27(4) .
C12 H12A 0.9300 .
C13 C14 1.34(2) .
C13 H13A 0.9300 .
C14 H14A 0.9300 .
C15 N5 1.337(17) .
C15 N8 1.350(15) .
C16 H16A 0.9600 .
C16 H16B 0.9600 .
C16 H16C 0.9600 .
N1 N2 1.351(14) .
N1 Ag4 2.217(10) 2_665
N2 N3 1.318(13) .
N2 Ag3 2.372(11) 2_665
N3 N4 1.335(14) .
N5 N6 1.399(15) .
N5 Ag2 2.144(12) 2_565
N6 N7 1.297(14) .
N7 N8 1.333(14) .
